data_4341521
loop_
_publ_author_name
'Hewage, Jeewantha S.'
'Wanniarachchi, Sarath'
'Morin, Tyler J.'
'Liddle, Brendan J.'
'Banaszynski, Megan'
'Lindeman, Sergey V.'
'Bennett, Brian'
'Gardinier, James R.'

_publ_section_title
;
 Homoleptic Nickel(II) Complexes of Redox-Tunable Pincer-type Ligands.
;
_journal_issue 19
_journal_name_full 'Inorganic chemistry'
_journal_page_first 10070
_journal_page_last 10084
_journal_paper_doi 10.1021/ic500657e
_journal_volume 53
_journal_year 2014
_chemical_formula_moiety '0.5(C40 H30 N12 Ni), 0.65(C H2 Cl2)'
_chemical_formula_sum 'C41.29 H32.59 Cl2.59 N12 Ni'
_chemical_formula_weight 847.49
_space_group_crystal_system monoclinic
_space_group_IT_number 14
_space_group_name_Hall '-P 2yn'
_space_group_name_H-M_alt 'P 1 21/n 1'
_symmetry_space_group_name_Hall '-P 2yn'
_symmetry_space_group_name_H-M 'P 1 21/n 1'
_atom_sites_solution_hydrogens geom
_atom_sites_solution_primary direct
_atom_sites_solution_secondary difmap
_audit_creation_date 2013-07-18
_audit_creation_method
;
  Olex2 1.2
  (compiled Apr 23 2013 17:54:37, GUI svn.r4466)
;
_cell_angle_alpha 90.00
_cell_angle_beta 102.7148(19)
_cell_angle_gamma 90.00
_cell_formula_units_Z 8
_cell_length_a 17.3591(3)
_cell_length_b 27.8741(5)
_cell_length_c 17.7477(3)
_cell_measurement_reflns_used 51210
_cell_measurement_temperature 100(2)
_cell_measurement_theta_max 32.7228
_cell_measurement_theta_min 3.4576
_cell_volume 8377.0(3)
_computing_cell_refinement
;
 CrysAlisPro, Oxford Diffraction Ltd.,
 Version 1.171.33.55 (release 05-01-2010 CrysAlis171 .NET)
 (compiled Jan 5 2010,16:28:46)
;
_computing_data_collection
;
 CrysAlisPro, Oxford Diffraction Ltd.,
 Version 1.171.33.55 (release 05-01-2010 CrysAlis171 .NET)
 (compiled Jan 5 2010,16:28:46)
;
_computing_data_reduction
;
 CrysAlisPro, Oxford Diffraction Ltd.,
 Version 1.171.33.55 (release 05-01-2010 CrysAlis171 .NET)
 (compiled Jan 5 2010,16:28:46)
;
_computing_molecular_graphics
;
O. V. Dolomanov, L. J. Bourhis, R. J. Gildea, J. A. K. Howard and H. Puschmann,
OLEX2: a complete structure solution, refinement and analysis program.
J. Appl. Cryst. (2009). 42, 339-341.
;
_computing_publication_material
;
O. V. Dolomanov, L. J. Bourhis, R. J. Gildea, J. A. K. Howard and H. Puschmann,
OLEX2: a complete structure solution, refinement and analysis program.
J. Appl. Cryst. (2009). 42, 339-341.
;
_computing_structure_refinement 'SHELXL-97 (Sheldrick, 1997)'
_computing_structure_solution 'SHELXS-97 (Sheldrick, 1990)'
_diffrn_ambient_temperature 100(2)
_diffrn_detector_area_resol_mean 10.3756
_diffrn_measured_fraction_theta_full 0.961
_diffrn_measured_fraction_theta_max 0.961
_diffrn_measurement_details
;
 1 omega -9.00 96.00 1.0000 63.8000
 omega____ theta____ kappa____ phi______ frames
 - 19.7376 77.0000 -180.0000 105
 2 omega -15.00 100.00 1.0000 63.8000
 omega____ theta____ kappa____ phi______ frames
 - 19.7376 22.0000 159.0000 115
 3 omega 6.00 32.00 1.0000 63.8000
 omega____ theta____ kappa____ phi______ frames
 - -19.8939 22.0000 6.0000 26
 4 omega -56.00 46.00 1.0000 63.8000
 omega____ theta____ kappa____ phi______ frames
 - 19.7376 -37.0000 30.0000 102
 5 omega -59.00 53.00 1.0000 63.8000
 omega____ theta____ kappa____ phi______ frames
 - 19.7376 -77.0000 150.0000 112
 6 omega -14.00 98.00 1.0000 63.8000
 omega____ theta____ kappa____ phi______ frames
 - 19.7376 77.0000 -30.0000 112
 7 omega -99.00 14.00 1.0000 63.8000
 omega____ theta____ kappa____ phi______ frames
 - -19.8939 -77.0000 30.0000 113
 8 omega -54.00 59.00 1.0000 63.8000
 omega____ theta____ kappa____ phi______ frames
 - -19.8939 77.0000 -60.0000 113
 9 omega -28.00 56.00 1.0000 63.8000
 omega____ theta____ kappa____ phi______ frames
 - -19.8939 37.0000 -90.0000 84
 10 omega -59.00 17.00 1.0000 63.8000
 omega____ theta____ kappa____ phi______ frames
 - 19.7376 -77.0000 -120.0000 76
 11 omega -54.00 59.00 1.0000 63.8000
 omega____ theta____ kappa____ phi______ frames
 - -19.8939 77.0000 60.0000 113
;
_diffrn_measurement_device_type 'SuperNova, Dual, Cu at zero, Atlas'
_diffrn_measurement_method '\w scans'
_diffrn_orient_matrix_UB_11 0.0318003
_diffrn_orient_matrix_UB_12 -0.0017097
_diffrn_orient_matrix_UB_13 0.0327041
_diffrn_orient_matrix_UB_21 0.0267596
_diffrn_orient_matrix_UB_22 0.0067836
_diffrn_orient_matrix_UB_23 -0.0230758
_diffrn_orient_matrix_UB_31 -0.0051688
_diffrn_orient_matrix_UB_32 0.0244762
_diffrn_orient_matrix_UB_33 0.0087018
_diffrn_radiation_monochromator mirror
_diffrn_radiation_type 'Mo K\a'
_diffrn_radiation_wavelength 0.7107
_diffrn_reflns_av_R_equivalents 0.1322
_diffrn_reflns_av_unetI/netI 0.1372
_diffrn_reflns_limit_h_max 26
_diffrn_reflns_limit_h_min -26
_diffrn_reflns_limit_k_max 41
_diffrn_reflns_limit_k_min -41
_diffrn_reflns_limit_l_max 26
_diffrn_reflns_limit_l_min -26
_diffrn_reflns_number 268199
_diffrn_reflns_theta_full 32.80
_diffrn_reflns_theta_max 32.80
_diffrn_reflns_theta_min 3.46
_diffrn_source 'fine-focus sealed tube'
_exptl_absorpt_coefficient_mu 0.674
_exptl_absorpt_correction_T_max 0.962
_exptl_absorpt_correction_T_min 0.723
_exptl_absorpt_correction_type analytical
_exptl_absorpt_process_details
;
 CrysAlisPro, Oxford Diffraction Ltd.,
 Version 1.171.33.55 (release 05-01-2010 CrysAlis171 .NET)
 (compiled Jan 5 2010,16:28:46)
 Analytical numeric absorption correction using a multifaceted crystal
 model based on expressions derived by R.C. Clark & J.S. Reid.
 (Clark, R. C. & Reid, J. S. (1995). Acta Cryst. A51, 887-897)
;
_exptl_crystal_colour brown
_exptl_crystal_density_diffrn 1.344
_exptl_crystal_density_method 'not measured'
_exptl_crystal_description needle
_exptl_crystal_F_000 3491
_exptl_crystal_size_max 0.517
_exptl_crystal_size_mid 0.1184
_exptl_crystal_size_min 0.0509
_refine_diff_density_max 1.930
_refine_diff_density_min -0.843
_refine_diff_density_rms 0.105
_refine_ls_extinction_method none
_refine_ls_goodness_of_fit_ref 1.022
_refine_ls_hydrogen_treatment constr
_refine_ls_matrix_type full
_refine_ls_number_parameters 1111
_refine_ls_number_reflns 29874
_refine_ls_number_restraints 84
_refine_ls_restrained_S_all 1.032
_refine_ls_R_factor_all 0.1939
_refine_ls_R_factor_gt 0.1005
_refine_ls_shift/su_max 0.001
_refine_ls_shift/su_mean 0.000
_refine_ls_structure_factor_coef Fsqd
_refine_ls_weighting_details
;
calc w=1/[\s^2^(Fo^2^)+(0.1101P)^2^+25.4857P] where P=(Fo^2^+2Fc^2^)/3
;
_refine_ls_weighting_scheme calc
_refine_ls_wR_factor_gt 0.2599
_refine_ls_wR_factor_ref 0.2906
_reflns_number_gt 14244
_reflns_number_total 29874
_reflns_threshold_expression >2sigma(I)
_cod_data_source_file ic500657e_si_002.cif
_cod_data_source_block NiMeCN_8_1p29CH2Cl2
_cod_original_cell_volume 8376.9(3)
_cod_database_code 4341521
_olex2_refinement_description
;
1. Others
 Fixed Sof: Ni1(0.5) N11(0.5) N12(0.5) N7(0.5) N21(0.5) N22(0.5) N1(0.5)
 N41(0.5) N42(0.5) N57(0.5) N61(0.5) N62(0.5) N2(0.5) C11(0.5) H11(0.5)
 C12(0.5) H12(0.5) C13(0.5) H13(0.5) C2(0.5) C3(0.5) H3(0.5) C4(0.5) C5(0.5)
 H5(0.5) C6(0.5) H6(0.5) C1(0.5) C7(0.5) C21(0.5) H21(0.5) C22(0.5) H22(0.5)
 C23(0.5) H23(0.5) C32(0.5) C33(0.5) H33(0.5) C34(0.5) C35(0.5) H35(0.5)
 C36(0.5) H36(0.5) C31(0.5) C37(0.5) H37a(0.5) H37b(0.5) H37c(0.5) C41(0.5)
 H41(0.5) C42(0.5) H42(0.5) C43(0.5) H43(0.5) C52(0.5) C53(0.5) H53(0.5)
 C54(0.5) C55(0.5) H55(0.5) C56(0.5) H56(0.5) C51(0.5) C57(0.5) C61(0.5)
 H61(0.5) C62(0.5) H62(0.5) C63(0.5) H63(0.5) C72(0.5) C73(0.5) H73(0.5)
 C74(0.5) C75(0.5) H75(0.5) C76(0.5) H76(0.5) C71(0.5) C77(0.5) H77a(0.5)
 H77b(0.5) H77c(0.5) Ni1A(0.5) N11A(0.5) N12A(0.5) N7A(0.5) N21A(0.5) N22A(0.5)
 N1A(0.5) N41A(0.5) N42A(0.5) N57A(0.5) N61A(0.5) N62A(0.5) N2A(0.5) C11A(0.5)
 H11A(0.5) C12A(0.5) H12A(0.5) C13A(0.5) H13A(0.5) C2A(0.5) C3A(0.5) H3A(0.5)
 C4A(0.5) C5A(0.5) H5A(0.5) C6A(0.5) H6A(0.5) C1A(0.5) C7A(0.5) C21A(0.5)
 H21A(0.5) C22A(0.5) H22A(0.5) C23A(0.5) H23A(0.5) C32A(0.5) C33A(0.5)
 H33A(0.5) C34A(0.5) C35A(0.5) H35A(0.5) C36A(0.5) H36A(0.5) C31A(0.5)
 C37A(0.5) H37d(0.5) H37e(0.5) H37f(0.5) C41A(0.5) H41A(0.5) C42A(0.5)
 H42A(0.5) C43A(0.5) H43A(0.5) C52A(0.5) C53A(0.5) H53A(0.5) C54A(0.5)
 C55A(0.5) H55A(0.5) C56A(0.5) H56A(0.5) C51A(0.5) C57A(0.5) C61A(0.5)
 H61A(0.5) C62A(0.5) H62A(0.5) C63A(0.5) H63A(0.5) C72A(0.5) C73A(0.5)
 H73A(0.5) C74A(0.5) C75A(0.5) H75A(0.5) C76A(0.5) H76A(0.5) C71A(0.5)
 C77A(0.5) H77d(0.5) H77e(0.5) H77f(0.5)
 Fixed Uiso: H11(0.042) H12(0.053) H13(0.05) H3(0.049) H5(0.047) H6(0.042)
 H21(0.06) H22(0.08) H23(0.069) H33(0.045) H35(0.047) H36(0.038) H37a(0.098)
 H37b(0.098) H37c(0.098) H41(0.046) H42(0.055) H43(0.054) H53(0.055) H55(0.065)
 H56(0.059) H61(0.033) H62(0.038) H63(0.036) H73(0.05) H75(0.068) H76(0.064)
 H77a(0.1) H77b(0.1) H77c(0.1) H11A(0.041) H12A(0.051) H13A(0.048) H3A(0.048)
 H5A(0.052) H6A(0.046) H21A(0.045) H22A(0.053) H23A(0.048) H33A(0.043)
 H35A(0.052) H36A(0.042) H37d(0.088) H37e(0.088) H37f(0.088) H41A(0.038)
 H42A(0.04) H43A(0.034) H53A(0.031) H55A(0.045) H56A(0.043) H61A(0.043)
 H62A(0.055) H63A(0.063) H73A(0.059) H75A(0.058) H76A(0.047) H77d(0.11)
 H77e(0.11) H77f(0.11) H1Sa(0.064) H1Sb(0.064) H1Sc(0.064) H1Sd(0.064)
 H2Sa(0.131) H2Sb(0.131) H2Sc(0.131) H2Sd(0.131) H3Sa(0.087) H3Sb(0.087)
 H3Sc(0.087) H3Sd(0.087) H4Sa(0.087) H4Sb(0.087) H4Sc(0.087) H4Sd(0.087)
 Fixed X: H11(0.3491) H12(0.2585) H13(0.1313) H3(0.0989) H5(-0.0425)
 H6(0.0317) H21(0.3957) H22(0.3487) H23(0.228) H33(0.1847) H35(0.0034)
 H36(0.0434) H37a(0.0683) H37b(0.0965) H37c(0.0096) H41(0.1914) H42(0.2411)
 H43(0.3629) H53(0.4047) H55(0.5806) H56(0.5335) H61(0.1891) H62(0.2521)
 H63(0.3963) H73(0.4738) H75(0.6322) H76(0.5531) H77a(0.6429) H77b(0.6585)
 H77c(0.5879) H11A(0.4786) H12A(0.5773) H13A(0.5343) H3A(0.4152) H5A(0.3093)
 H6A(0.3128) H21A(0.173) H22A(0.086) H23A(0.164) H33A(0.2941) H35A(0.4739)
 H36A(0.4604) H37d(0.3534) H37e(0.4031) H37f(0.445) H41A(0.5146) H42A(0.5988)
 H43A(0.517) H53A(0.3856) H55A(0.2149) H56A(0.2297) H61A(0.1989) H62A(0.0773)
 H63A(0.1042) H73A(0.2133) H75A(0.3467) H76A(0.3673) H77d(0.2173) H77e(0.3089)
 H77f(0.2708) H1Sa(-0.1573) H1Sb(-0.1811) H1Sc(-0.3434) H1Sd(-0.2667)
 H2Sa(0.3655) H2Sb(0.3757) H2Sc(0.3904) H2Sd(0.3499) H3Sa(0.4386) H3Sb(0.429)
 H3Sc(0.4069) H3Sd(0.4739) H4Sa(0.23) H4Sb(0.1782) H4Sc(0.1077) H4Sd(0.1723)
 Fixed Y: H11(0.0359) H12(-0.0335) H13(-0.0078) H3(0.0356) H5(0.1523)
 H6(0.1855) H21(0.235) H22(0.3198) H23(0.3197) H33(0.2873) H35(0.2003)
 H36(0.1502) H37a(0.2652) H37b(0.3098) H37c(0.2912) H41(0.1956) H42(0.2025)
 H43(0.1525) H53(0.0758) H55(0.0302) H56(0.0771) H61(0.1088) H62(0.0677)
 H63(0.0844) H73(0.1553) H75(0.1979) H76(0.1722) H77a(0.1674) H77b(0.2156)
 H77c(0.2117) H11A(0.0705) H12A(0.1111) H13A(0.1968) H3A(0.242) H5A(0.3397)
 H6A(0.2872) H21A(0.0828) H22A(0.124) H23A(0.192) H33A(0.2048) H35A(0.2867)
 H36A(0.259) H37d(0.258) H37e(0.3012) H37f(0.2528) H41A(0.1532) H42A(0.0941)
 H43A(0.0215) H53A(0.002) H55A(-0.0707) H56A(-0.0213) H61A(0.2033) H62A(0.1816)
 H63A(0.104) H73A(0.0704) H75A(-0.0452) H76A(-0.021) H77d(-0.0205) H77e(-
 0.0274) H77f(0.0225) H1Sa(0.15) H1Sb(0.0959) H1Sc(0.1252) H1Sd(0.0933)
 H2Sa(0.3878) H2Sb(0.4429) H2Sc(0.4341) H2Sd(0.3834) H3Sa(0.4893) H3Sb(0.4342)
 H3Sc(0.4329) H3Sd(0.4318) H4Sa(0.2932) H4Sb(0.3399) H4Sc(0.3567) H4Sd(0.3359)
 Fixed Z: H11(0.3459) H12(0.3176) H13(0.3479) H3(0.4705) H5(0.4418) H6(0.364)
 H21(0.4494) H22(0.4359) H23(0.3322) H33(0.2004) H35(0.1198) H36(0.223)
 H37a(0.0332) H37b(0.0858) H37c(0.0753) H41(0.4909) H42(0.633) H43(0.6629)
 H53(0.6424) H55(0.547) H56(0.4406) H61(0.2041) H62(0.1097) H63(0.1516)
 H73(0.1814) H75(0.3667) H76(0.4434) H77a(0.1953) H77b(0.2416) H77c(0.1696)
 H11A(0.825) H12A(0.7651) H13A(0.7506) H3A(0.6955) H5A(0.8039) H6A(0.9044)
 H21A(0.9208) H22A(0.9938) H23A(1.0617) H33A(1.1467) H35A(1.1186) H36A(0.9965)
 H37d(1.2502) H37e(1.23) H37f(1.2597) H41A(1.0038) H42A(1.089) H43A(1.0879)
 H53A(1.109) H55A(0.9614) H56A(0.8637) H61A(0.8256) H62A(0.7278) H63A(0.6724)
 H73A(0.6155) H75A(0.6806) H76A(0.8071) H77d(0.5324) H77e(0.5453) H77f(0.5186)
 H1Sa(0.5836) H1Sb(0.5744) H1Sc(0.5215) H1Sd(0.5402) H2Sa(0.3286) H2Sb(0.3163)
 H2Sc(0.3081) H2Sd(0.2952) H3Sa(0.643) H3Sb(0.6504) H3Sc(0.7038) H3Sd(0.7804)
 H4Sa(0.4943) H4Sb(0.4837) H4Sc(0.4536) H4Sd(0.4134)
;

loop_
_space_group_symop_id
_space_group_symop_operation_xyz
1 '-x+1/2, y+1/2, -z+1/2'
2 '-x, -y, -z'
3 'x, y, z'
4 'x-1/2, -y-1/2, z-1/2'

loop_
_atom_site_label
_atom_site_type_symbol
_atom_site_fract_x
_atom_site_fract_y
_atom_site_fract_z
_atom_site_U_iso_or_equiv
_atom_site_adp_type
_atom_site_occupancy
_atom_site_symmetry_multiplicity
_atom_site_calc_flag
_atom_site_refinement_flags
_atom_site_disorder_assembly
_atom_site_disorder_group
Ni1 Ni 0.28784(4) 0.14416(2) 0.37345(3) 0.03098(15) Uani 1 1 d . . .
N1 N 0.1675(2) 0.15528(13) 0.3369(2) 0.0282(8) Uani 1 1 d . . .
N2 N 0.4089(3) 0.13253(16) 0.4086(2) 0.0399(10) Uani 1 1 d . . .
N7 N -0.0540(4) 0.0560(2) 0.5637(4) 0.0756(19) Uani 1 1 d . . .
N11 N 0.2619(2) 0.07178(14) 0.3784(2) 0.0328(9) Uani 1 1 d . . .
N12 N 0.1880(3) 0.05676(14) 0.3787(2) 0.0361(9) Uani 1 1 d . . .
N21 N 0.3017(2) 0.21760(15) 0.3675(2) 0.0364(9) Uani 1 1 d . . .
N22 N 0.2435(3) 0.24749(14) 0.3291(2) 0.0370(9) Uani 1 1 d . . .
N41 N 0.2833(3) 0.15317(15) 0.4875(2) 0.0380(10) Uani 1 1 d . . .
N42 N 0.3414(3) 0.13844(15) 0.5474(2) 0.0385(10) Uani 1 1 d . . .
N57 N 0.5424(4) -0.0025(2) 0.7301(3) 0.081(2) Uani 1 1 d . . .
N61 N 0.2969(2) 0.13070(13) 0.2602(2) 0.0284(8) Uani 1 1 d . . .
N62 N 0.3676(2) 0.12125(13) 0.2410(2) 0.0287(8) Uani 1 1 d . . .
C1 C 0.1151(3) 0.13372(16) 0.3726(2) 0.0280(9) Uani 1 1 d . . .
C2 C 0.1307(3) 0.08630(16) 0.4031(3) 0.0350(11) Uani 1 1 d . . .
C3 C 0.0865(3) 0.06614(18) 0.4504(3) 0.0411(12) Uani 1 1 d . . .
H3 H 0.0989 0.0356 0.4705 0.049 Uiso 1 1 calc R . .
C4 C 0.0232(3) 0.09102(19) 0.4686(3) 0.0420(12) Uani 1 1 d . . .
C5 C 0.0018(3) 0.13625(18) 0.4334(3) 0.0391(11) Uani 1 1 d . . .
H5 H -0.0425 0.1523 0.4418 0.047 Uiso 1 1 calc R . .
C6 C 0.0468(3) 0.15601(17) 0.3871(3) 0.0352(10) Uani 1 1 d . . .
H6 H 0.0317 0.1855 0.3640 0.042 Uiso 1 1 calc R . .
C7 C -0.0204(4) 0.0709(2) 0.5209(4) 0.0531(15) Uani 1 1 d . . .
C11 C 0.2974(3) 0.03533(16) 0.3524(3) 0.0349(11) Uani 1 1 d . . .
H11 H 0.3491 0.0359 0.3459 0.042 Uiso 1 1 calc R . .
C12 C 0.2471(4) -0.00375(19) 0.3361(3) 0.0439(13) Uani 1 1 d . . .
H12 H 0.2585 -0.0335 0.3176 0.053 Uiso 1 1 calc R . .
C13 C 0.1770(4) 0.01041(18) 0.3530(3) 0.0419(12) Uani 1 1 d . . .
H13 H 0.1313 -0.0078 0.3479 0.050 Uiso 1 1 calc R . .
C21 C 0.3503(4) 0.2455(2) 0.4152(3) 0.0499(14) Uani 1 1 d . . .
H21 H 0.3957 0.2350 0.4494 0.060 Uiso 1 1 calc R . .
C22 C 0.3249(4) 0.2935(2) 0.4080(4) 0.0669(19) Uani 1 1 d . . .
H22 H 0.3487 0.3198 0.4359 0.080 Uiso 1 1 calc R . .
C23 C 0.2582(4) 0.2931(2) 0.3517(4) 0.0572(16) Uani 1 1 d . . .
H23 H 0.2280 0.3197 0.3322 0.069 Uiso 1 1 calc R . .
C31 C 0.1385(2) 0.18843(16) 0.2786(2) 0.0259(9) Uani 1 1 d . . .
C32 C 0.1792(3) 0.23098(17) 0.2702(3) 0.0312(9) Uani 1 1 d . . .
C33 C 0.1556(3) 0.25997(19) 0.2056(3) 0.0373(11) Uani 1 1 d . . .
H33 H 0.1847 0.2873 0.2004 0.045 Uiso 1 1 calc R . .
C34 C 0.0894(3) 0.24885(19) 0.1486(3) 0.0392(12) Uani 1 1 d . . .
C35 C 0.0483(3) 0.20797(19) 0.1571(3) 0.0389(12) Uani 1 1 d . . .
H35 H 0.0034 0.2003 0.1198 0.047 Uiso 1 1 calc R . .
C36 C 0.0721(3) 0.17805(18) 0.2196(3) 0.0320(10) Uani 1 1 d . . .
H36 H 0.0434 0.1502 0.2230 0.038 Uiso 1 1 calc R . .
C37 C 0.0636(4) 0.2818(3) 0.0793(4) 0.0651(19) Uani 1 1 d . . .
H37a H 0.0683 0.2652 0.0332 0.098 Uiso 1 1 calc R . .
H37b H 0.0965 0.3098 0.0858 0.098 Uiso 1 1 calc R . .
H37c H 0.0096 0.2912 0.0753 0.098 Uiso 1 1 calc R . .
C41 C 0.2367(3) 0.18077(18) 0.5189(3) 0.0383(11) Uani 1 1 d . . .
H41 H 0.1914 0.1956 0.4909 0.046 Uiso 1 1 calc R . .
C42 C 0.2634(3) 0.1850(2) 0.5985(3) 0.0455(13) Uani 1 1 d . . .
H42 H 0.2411 0.2025 0.6330 0.055 Uiso 1 1 calc R . .
C43 C 0.3305(3) 0.1574(2) 0.6143(3) 0.0453(14) Uani 1 1 d . . .
H43 H 0.3629 0.1525 0.6629 0.054 Uiso 1 1 calc R . .
C51 C 0.4393(3) 0.10693(19) 0.4734(3) 0.0412(13) Uani 1 1 d . . .
C52 C 0.4035(3) 0.10660(19) 0.5387(3) 0.0454(14) Uani 1 1 d . . .
C53 C 0.4311(3) 0.0767(2) 0.6022(3) 0.0459(13) Uani 1 1 d . . .
H53 H 0.4047 0.0758 0.6424 0.055 Uiso 1 1 calc R . .
C54 C 0.4975(4) 0.0486(2) 0.6055(3) 0.0556(17) Uani 1 1 d . . .
C55 C 0.5358(4) 0.0489(2) 0.5448(3) 0.0539(17) Uani 1 1 d . . .
H55 H 0.5806 0.0302 0.5470 0.065 Uiso 1 1 calc R . .
C56 C 0.5070(4) 0.0774(2) 0.4809(3) 0.0490(15) Uani 1 1 d . . .
H56 H 0.5335 0.0771 0.4406 0.059 Uiso 1 1 calc R . .
C57 C 0.5253(4) 0.0196(2) 0.6740(3) 0.0597(18) Uani 1 1 d . . .
C61 C 0.2430(3) 0.10865(16) 0.2058(2) 0.0273(9) Uani 1 1 d . . .
H61 H 0.1891 0.1088 0.2041 0.033 Uiso 1 1 calc R . .
C62 C 0.2774(3) 0.08552(16) 0.1523(2) 0.0313(10) Uani 1 1 d . . .
H62 H 0.2521 0.0677 0.1097 0.038 Uiso 1 1 calc R . .
C63 C 0.3570(3) 0.09470(16) 0.1760(3) 0.0299(9) Uani 1 1 d . . .
H63 H 0.3963 0.0844 0.1516 0.036 Uiso 1 1 calc R . .
C71 C 0.4598(3) 0.14634(19) 0.3612(3) 0.0392(12) Uani 1 1 d . . .
C72 C 0.4398(3) 0.14265(17) 0.2808(3) 0.0348(10) Uani 1 1 d . . .
C73 C 0.4902(3) 0.15825(19) 0.2347(3) 0.0416(12) Uani 1 1 d . . .
H73 H 0.4738 0.1553 0.1814 0.050 Uiso 1 1 calc R . .
C74 C 0.5645(3) 0.1781(2) 0.2652(4) 0.0520(14) Uani 1 1 d . . .
C75 C 0.5844(3) 0.1835(2) 0.3442(4) 0.0568(16) Uani 1 1 d . . .
H75 H 0.6322 0.1979 0.3667 0.068 Uiso 1 1 calc R . .
C76 C 0.5361(4) 0.1682(2) 0.3903(3) 0.0531(16) Uani 1 1 d . . .
H76 H 0.5531 0.1722 0.4434 0.064 Uiso 1 1 calc R . .
C77 C 0.6184(4) 0.1947(3) 0.2131(4) 0.0665(19) Uani 1 1 d . . .
H77a H 0.6429 0.1674 0.1953 0.100 Uiso 1 1 calc R . .
H77b H 0.6585 0.2156 0.2416 0.100 Uiso 1 1 calc R . .
H77c H 0.5879 0.2117 0.1696 0.100 Uiso 1 1 calc R . .
Ni1A Ni 0.34012(3) 0.12689(2) 0.89326(3) 0.02615(14) Uani 1 1 d . . .
N1A N 0.3626(2) 0.19798(13) 0.9184(2) 0.0300(8) Uani 1 1 d . . .
N2A N 0.3202(2) 0.05537(13) 0.8675(2) 0.0294(8) Uani 1 1 d . . .
N7A N 0.3572(5) 0.3536(3) 0.6244(4) 0.094(2) Uani 1 1 d . . .
N11A N 0.4220(2) 0.13313(14) 0.8235(2) 0.0309(8) Uani 1 1 d . . .
N12A N 0.4430(2) 0.17653(14) 0.7986(2) 0.0300(8) Uani 1 1 d . . .
N21A N 0.2574(2) 0.13099(14) 0.9634(2) 0.0295(8) Uani 1 1 d . . .
N22A N 0.2524(2) 0.16820(14) 1.0118(2) 0.0321(8) Uani 1 1 d . . .
N41A N 0.4282(2) 0.10389(12) 0.9856(2) 0.0251(7) Uani 1 1 d . . .
N42A N 0.4301(2) 0.05881(12) 1.01480(19) 0.0241(7) Uani 1 1 d . . .
N57A N 0.2754(3) -0.09049(16) 1.1607(3) 0.0476(11) Uani 1 1 d . . .
N61A N 0.2461(2) 0.14190(14) 0.7993(2) 0.0323(8) Uani 1 1 d . . .
N62A N 0.2123(2) 0.10768(16) 0.7468(2) 0.0373(9) Uani 1 1 d . . .
C1A C 0.3657(3) 0.23103(17) 0.8627(3) 0.0306(10) Uani 1 1 d . . .
C2A C 0.3992(3) 0.21942(17) 0.7993(3) 0.0328(10) Uani 1 1 d . . .
C3A C 0.3951(3) 0.2511(2) 0.7378(3) 0.0399(12) Uani 1 1 d . . .
H3A H 0.4152 0.2420 0.6955 0.048 Uiso 1 1 calc R . .
C4A C 0.3612(3) 0.29603(19) 0.7390(3) 0.0451(13) Uani 1 1 d . . .
C5A C 0.3311(3) 0.30930(19) 0.8022(3) 0.0431(13) Uani 1 1 d . . .
H5A H 0.3093 0.3397 0.8039 0.052 Uiso 1 1 calc R . .
C6A C 0.3333(3) 0.27764(18) 0.8626(3) 0.0385(11) Uani 1 1 d . . .
H6A H 0.3128 0.2872 0.9044 0.046 Uiso 1 1 calc R . .
C7A C 0.3586(4) 0.3294(3) 0.6752(4) 0.066(2) Uani 1 1 d . . .
C11A C 0.4775(3) 0.10288(18) 0.8121(3) 0.0341(10) Uani 1 1 d . . .
H11A H 0.4786 0.0705 0.8250 0.041 Uiso 1 1 calc R . .
C12A C 0.5336(3) 0.1249(2) 0.7789(3) 0.0421(12) Uani 1 1 d . . .
H12A H 0.5773 0.1111 0.7651 0.051 Uiso 1 1 calc R . .
C13A C 0.5092(3) 0.1721(2) 0.7712(3) 0.0403(12) Uani 1 1 d . . .
H13A H 0.5343 0.1968 0.7506 0.048 Uiso 1 1 calc R . .
C21A C 0.1871(3) 0.10959(19) 0.9520(3) 0.0376(11) Uani 1 1 d . . .
H21A H 0.1730 0.0828 0.9208 0.045 Uiso 1 1 calc R . .
C22A C 0.1376(3) 0.1324(2) 0.9924(3) 0.0442(13) Uani 1 1 d . . .
H22A H 0.0860 0.1240 0.9938 0.053 Uiso 1 1 calc R . .
C23A C 0.1808(3) 0.16971(19) 1.0298(3) 0.0403(12) Uani 1 1 d . . .
H23A H 0.1640 0.1920 1.0617 0.048 Uiso 1 1 calc R . .
C31A C 0.3679(3) 0.21541(16) 0.9931(2) 0.0287(9) Uani 1 1 d . . .
C32A C 0.3174(3) 0.19928(16) 1.0408(3) 0.0285(9) Uani 1 1 d . . .
C33A C 0.3274(3) 0.21611(17) 1.1162(3) 0.0358(10) Uani 1 1 d . . .
H33A H 0.2941 0.2048 1.1467 0.043 Uiso 1 1 calc R . .
C34A C 0.3855(3) 0.24925(19) 1.1476(3) 0.0430(12) Uani 1 1 d . . .
C35A C 0.4343(3) 0.26455(19) 1.0998(3) 0.0430(12) Uani 1 1 d . . .
H35A H 0.4739 0.2867 1.1186 0.052 Uiso 1 1 calc R . .
C36A C 0.4258(3) 0.24798(17) 1.0259(3) 0.0349(10) Uani 1 1 d . . .
H36A H 0.4604 0.2590 0.9965 0.042 Uiso 1 1 calc R . .
C37A C 0.3979(4) 0.2669(2) 1.2292(4) 0.0583(16) Uani 1 1 d . . .
H37d H 0.3534 0.2580 1.2502 0.088 Uiso 1 1 calc R . .
H37e H 0.4031 0.3012 1.2300 0.088 Uiso 1 1 calc R . .
H37f H 0.4450 0.2528 1.2597 0.088 Uiso 1 1 calc R . .
C41A C 0.4991(3) 0.12245(16) 1.0143(3) 0.0315(10) Uani 1 1 d . . .
H41A H 0.5146 0.1532 1.0038 0.038 Uiso 1 1 calc R . .
C42A C 0.5469(3) 0.08971(17) 1.0621(3) 0.0329(10) Uani 1 1 d . . .
H42A H 0.5988 0.0941 1.0890 0.040 Uiso 1 1 calc R . .
C43A C 0.5016(3) 0.04985(16) 1.0613(2) 0.0286(9) Uani 1 1 d . . .
H43A H 0.5170 0.0215 1.0879 0.034 Uiso 1 1 calc R . .
C51A C 0.3154(3) 0.02269(15) 0.9234(2) 0.0272(9) Uani 1 1 d . . .
C52A C 0.3642(2) 0.02675(15) 0.9995(2) 0.0234(8) Uani 1 1 d . . .
C53A C 0.3544(3) -0.00257(14) 1.0598(2) 0.0258(8) Uani 1 1 d . . .
H53A H 0.3856 0.0020 1.1090 0.031 Uiso 1 1 calc R . .
C54A C 0.2976(3) -0.03910(16) 1.0465(3) 0.0295(9) Uani 1 1 d . . .
C55A C 0.2515(3) -0.04588(17) 0.9712(3) 0.0372(11) Uani 1 1 d . . .
H55A H 0.2149 -0.0707 0.9614 0.045 Uiso 1 1 calc R . .
C56A C 0.2607(3) -0.01605(17) 0.9129(3) 0.0359(11) Uani 1 1 d . . .
H56A H 0.2297 -0.0213 0.8637 0.043 Uiso 1 1 calc R . .
C57A C 0.2848(3) -0.06792(17) 1.1100(3) 0.0369(11) Uani 1 1 d . . .
C61A C 0.1923(3) 0.17553(19) 0.7958(3) 0.0358(11) Uani 1 1 d . . .
H61A H 0.1989 0.2033 0.8256 0.043 Uiso 1 1 calc R . .
C62A C 0.1236(3) 0.1637(2) 0.7408(3) 0.0458(13) Uani 1 1 d . . .
H62A H 0.0773 0.1816 0.7278 0.055 Uiso 1 1 calc R . .
C63A C 0.1384(3) 0.1210(2) 0.7108(3) 0.0525(15) Uani 1 1 d . . .
H63A H 0.1042 0.1040 0.6724 0.063 Uiso 1 1 calc R . .
C71A C 0.3021(3) 0.03943(17) 0.7913(2) 0.0318(10) Uani 1 1 d . . .
C72A C 0.2546(3) 0.06609(18) 0.7312(3) 0.0365(11) Uani 1 1 d . . .
C73A C 0.2438(4) 0.0516(2) 0.6540(3) 0.0491(14) Uani 1 1 d . . .
H73A H 0.2133 0.0704 0.6155 0.059 Uiso 1 1 calc R . .
C74A C 0.2774(4) 0.0098(2) 0.6337(3) 0.0559(16) Uani 1 1 d . . .
C75A C 0.3235(4) -0.0170(2) 0.6925(3) 0.0482(14) Uani 1 1 d . . .
H75A H 0.3467 -0.0452 0.6806 0.058 Uiso 1 1 calc R . .
C76A C 0.3356(3) -0.00228(18) 0.7692(3) 0.0393(12) Uani 1 1 d . . .
H76A H 0.3673 -0.0210 0.8071 0.047 Uiso 1 1 calc R . .
C77A C 0.2677(5) -0.0053(3) 0.5498(3) 0.074(2) Uani 1 1 d . . .
H77d H 0.2173 -0.0205 0.5324 0.110 Uiso 1 1 calc R . .
H77e H 0.3089 -0.0274 0.5453 0.110 Uiso 1 1 calc R . .
H77f H 0.2708 0.0225 0.5186 0.110 Uiso 1 1 calc R . .
Cl1 Cl -0.26923(18) 0.14116(11) 0.49485(18) 0.0704(10) Uani 0.620(5) 1 d PD A 1
Cl2 Cl -0.2360(3) 0.13082(10) 0.6639(2) 0.0817(13) Uani 0.620(5) 1 d PD A 1
C1S C -0.2013(5) 0.1280(3) 0.5790(5) 0.054(2) Uani 0.620(5) 1 d PD A 1
H1Sa H -0.1573 0.1500 0.5836 0.064 Uiso 0.620(5) 1 calc PR A 1
H1Sb H -0.1811 0.0959 0.5744 0.064 Uiso 0.620(5) 1 calc PR A 1
Cl1A Cl -0.2354(7) 0.1707(4) 0.5347(7) 0.0704(10) Uani 0.167(3) 1 d PD B 2
Cl2A Cl -0.2920(11) 0.1240(4) 0.6457(8) 0.0817(13) Uani 0.167(3) 1 d PD B 2
C1SA C -0.2901(18) 0.1230(9) 0.5528(12) 0.054(2) Uani 0.167(3) 1 d PD B 2
H1Sc H -0.3434 0.1252 0.5215 0.064 Uiso 0.167(3) 1 calc PR B 2
H1Sd H -0.2667 0.0933 0.5402 0.064 Uiso 0.167(3) 1 calc PR B 2
Cl3 Cl 0.4277(3) 0.4225(2) 0.4382(3) 0.100(2) Uani 0.454(6) 1 d PD C 1
Cl4 Cl 0.4811(3) 0.4029(3) 0.3006(4) 0.132(3) Uani 0.454(6) 1 d PD C 1
C2S C 0.4024(9) 0.4143(10) 0.3401(8) 0.109(8) Uani 0.454(6) 1 d PD C 1
H2Sa H 0.3655 0.3878 0.3286 0.131 Uiso 0.454(6) 1 calc PR C 1
H2Sb H 0.3757 0.4429 0.3163 0.131 Uiso 0.454(6) 1 calc PR C 1
Cl3A Cl 0.4156(6) 0.3989(6) 0.2032(7) 0.100(2) Uani 0.191(4) 1 d PD D 2
Cl4A Cl 0.4751(8) 0.3766(7) 0.3588(9) 0.132(3) Uani 0.191(4) 1 d PD D 2
C2SA C 0.398(2) 0.401(2) 0.2941(13) 0.109(8) Uani 0.191(4) 1 d PD D 2
H2Sc H 0.3904 0.4341 0.3081 0.131 Uiso 0.191(4) 1 calc PR D 2
H2Sd H 0.3499 0.3834 0.2952 0.131 Uiso 0.191(4) 1 calc PR D 2
Cl5 Cl 0.5527(4) 0.4530(2) 0.6563(5) 0.135(3) Uani 0.463(7) 1 d PD E 1
Cl6 Cl 0.4395(5) 0.4693(4) 0.7621(5) 0.167(4) Uani 0.463(7) 1 d PD E 1
C3S C 0.4603(8) 0.4615(6) 0.6733(9) 0.073(4) Uani 0.463(7) 1 d PD E 1
H3Sa H 0.4386 0.4893 0.6430 0.087 Uiso 0.463(7) 1 calc PR E 1
H3Sb H 0.4290 0.4342 0.6504 0.087 Uiso 0.463(7) 1 calc PR E 1
Cl5A Cl 0.3575(6) 0.4488(4) 0.8063(7) 0.135(3) Uani 0.299(5) 1 d PD F 2
Cl6A Cl 0.4423(8) 0.5091(5) 0.7440(8) 0.167(4) Uani 0.299(5) 1 d PD F 2
C3SA C 0.4263(17) 0.4480(7) 0.7536(19) 0.073(4) Uani 0.299(5) 1 d PD F 2
H3Sc H 0.4069 0.4329 0.7038 0.087 Uiso 0.299(5) 1 calc PR F 2
H3Sd H 0.4739 0.4318 0.7804 0.087 Uiso 0.299(5) 1 calc PR F 2
Cl7 Cl 0.106(2) 0.2767(15) 0.4318(18) 0.059(5) Uani 0.224(5) 1 d PD G 1
Cl8 Cl 0.1659(5) 0.3004(4) 0.5892(5) 0.082(2) Uani 0.224(5) 1 d PD G 1
C4S C 0.1788(15) 0.3061(13) 0.4971(10) 0.073(9) Uani 0.224(5) 1 d PD G 1
H4Sa H 0.2300 0.2932 0.4943 0.087 Uiso 0.224(5) 1 calc PR G 1
H4Sb H 0.1782 0.3399 0.4837 0.087 Uiso 0.224(5) 1 calc PR G 1
Cl7A Cl 0.093(3) 0.278(2) 0.438(3) 0.059(5) Uani 0.174(4) 1 d PD H 2
Cl8A Cl 0.2119(7) 0.3317(5) 0.5411(6) 0.082(2) Uani 0.174(4) 1 d PD H 2
C4SA C 0.1448(19) 0.3305(15) 0.4547(15) 0.073(9) Uani 0.174(4) 1 d PD H 2
H4Sc H 0.1077 0.3567 0.4536 0.087 Uiso 0.174(4) 1 calc PR H 2
H4Sd H 0.1723 0.3359 0.4134 0.087 Uiso 0.174(4) 1 calc PR H 2

loop_
_atom_site_aniso_label
_atom_site_aniso_U_11
_atom_site_aniso_U_22
_atom_site_aniso_U_33
_atom_site_aniso_U_23
_atom_site_aniso_U_13
_atom_site_aniso_U_12
Ni1 0.0369(3) 0.0316(3) 0.0191(3) -0.0034(2) -0.0056(2) 0.0111(3)
N1 0.034(2) 0.0284(19) 0.0194(16) 0.0052(14) 0.0004(14) 0.0089(15)
N2 0.044(2) 0.045(2) 0.0215(18) -0.0099(16) -0.0128(17) 0.0182(19)
N7 0.098(5) 0.048(3) 0.100(5) 0.016(3) 0.061(4) 0.013(3)
N11 0.044(2) 0.0287(19) 0.0222(18) 0.0050(15) -0.0002(16) 0.0098(17)
N12 0.058(3) 0.028(2) 0.0205(18) 0.0015(15) 0.0062(18) 0.0113(18)
N21 0.037(2) 0.039(2) 0.031(2) -0.0071(17) 0.0028(17) 0.0065(18)
N22 0.041(2) 0.029(2) 0.040(2) -0.0019(17) 0.0059(18) 0.0034(17)
N41 0.041(2) 0.045(2) 0.0212(18) -0.0055(16) -0.0085(16) 0.0150(19)
N42 0.048(2) 0.040(2) 0.0204(18) -0.0069(16) -0.0090(16) 0.0167(19)
N57 0.101(5) 0.082(4) 0.049(3) 0.001(3) -0.007(3) 0.058(4)
N61 0.0319(19) 0.0279(18) 0.0223(17) -0.0023(14) -0.0004(14) 0.0025(15)
N62 0.0279(18) 0.032(2) 0.0239(17) -0.0048(15) 0.0004(14) 0.0034(15)
C1 0.031(2) 0.030(2) 0.0193(19) 0.0025(16) -0.0032(16) 0.0058(17)
C2 0.052(3) 0.027(2) 0.024(2) -0.0014(17) 0.005(2) 0.009(2)
C3 0.066(4) 0.031(2) 0.029(2) 0.0024(19) 0.015(2) 0.005(2)
C4 0.058(3) 0.035(3) 0.038(3) -0.003(2) 0.021(2) 0.003(2)
C5 0.047(3) 0.035(3) 0.035(3) -0.002(2) 0.009(2) 0.000(2)
C6 0.040(3) 0.032(2) 0.028(2) 0.0054(18) -0.0022(19) 0.007(2)
C7 0.077(4) 0.034(3) 0.057(4) 0.005(3) 0.031(3) 0.011(3)
C11 0.047(3) 0.028(2) 0.027(2) 0.0010(18) 0.003(2) 0.016(2)
C12 0.068(4) 0.033(3) 0.030(2) 0.004(2) 0.011(2) 0.017(3)
C13 0.065(4) 0.030(3) 0.030(2) -0.002(2) 0.010(2) 0.000(2)
C21 0.048(3) 0.050(3) 0.046(3) -0.014(3) -0.003(3) -0.002(3)
C22 0.076(5) 0.039(3) 0.078(5) -0.022(3) 0.001(4) -0.012(3)
C23 0.070(4) 0.026(3) 0.069(4) -0.001(3) 0.001(3) 0.005(3)
C31 0.027(2) 0.031(2) 0.0189(18) 0.0040(16) 0.0038(16) 0.0080(17)
C32 0.030(2) 0.034(2) 0.029(2) 0.0007(18) 0.0055(18) 0.0092(19)
C33 0.039(3) 0.039(3) 0.037(3) 0.011(2) 0.015(2) 0.009(2)
C34 0.038(3) 0.049(3) 0.031(2) 0.018(2) 0.010(2) 0.020(2)
C35 0.040(3) 0.051(3) 0.024(2) 0.010(2) 0.0028(19) 0.019(2)
C36 0.030(2) 0.041(3) 0.024(2) 0.0039(18) 0.0037(17) 0.0073(19)
C37 0.065(4) 0.083(5) 0.048(4) 0.038(3) 0.013(3) 0.028(4)
C41 0.048(3) 0.043(3) 0.021(2) -0.0037(19) 0.0001(19) 0.016(2)
C42 0.056(3) 0.050(3) 0.024(2) -0.007(2) -0.004(2) 0.016(3)
C43 0.059(3) 0.049(3) 0.022(2) -0.010(2) -0.004(2) 0.023(3)
C51 0.045(3) 0.047(3) 0.025(2) -0.015(2) -0.009(2) 0.020(2)
C52 0.059(3) 0.040(3) 0.026(2) -0.011(2) -0.014(2) 0.019(2)
C53 0.056(3) 0.050(3) 0.026(2) -0.007(2) -0.006(2) 0.021(3)
C54 0.068(4) 0.054(3) 0.033(3) -0.009(2) -0.015(3) 0.035(3)
C55 0.066(4) 0.059(4) 0.027(3) -0.013(2) -0.013(2) 0.031(3)
C56 0.057(3) 0.058(3) 0.024(2) -0.009(2) -0.008(2) 0.027(3)
C57 0.073(4) 0.060(4) 0.037(3) -0.003(3) -0.009(3) 0.041(3)
C61 0.024(2) 0.033(2) 0.0210(19) -0.0006(17) -0.0029(16) 0.0057(17)
C62 0.039(3) 0.030(2) 0.021(2) -0.0053(17) -0.0004(18) 0.0063(19)
C63 0.033(2) 0.031(2) 0.024(2) -0.0085(17) 0.0015(17) 0.0063(18)
C71 0.039(3) 0.042(3) 0.031(2) -0.017(2) -0.006(2) 0.010(2)
C72 0.027(2) 0.035(2) 0.037(2) -0.011(2) -0.0056(19) 0.0080(19)
C73 0.032(3) 0.043(3) 0.047(3) -0.013(2) 0.000(2) -0.003(2)
C74 0.042(3) 0.049(3) 0.059(4) -0.014(3) -0.001(3) -0.004(3)
C75 0.033(3) 0.062(4) 0.072(4) -0.017(3) 0.003(3) -0.008(3)
C76 0.050(3) 0.059(4) 0.039(3) -0.023(3) -0.015(3) 0.010(3)
C77 0.039(3) 0.084(5) 0.074(5) -0.014(4) 0.006(3) -0.019(3)
Ni1A 0.0285(3) 0.0271(3) 0.0195(3) 0.0057(2) -0.0019(2) 0.0001(2)
N1A 0.036(2) 0.0243(18) 0.0290(19) 0.0054(15) 0.0053(16) -0.0008(15)
N2A 0.0326(19) 0.0314(19) 0.0189(16) 0.0006(14) -0.0056(14) 0.0025(16)
N7A 0.102(5) 0.088(5) 0.096(5) 0.056(4) 0.028(4) 0.015(4)
N11A 0.035(2) 0.034(2) 0.0211(17) 0.0060(15) 0.0014(15) -0.0010(16)
N12A 0.0263(18) 0.040(2) 0.0224(17) 0.0059(15) 0.0023(14) -0.0050(16)
N21A 0.0292(19) 0.033(2) 0.0238(18) 0.0047(15) 0.0000(14) -0.0015(15)
N22A 0.031(2) 0.033(2) 0.030(2) 0.0058(16) 0.0026(16) 0.0001(16)
N41A 0.0266(18) 0.0232(17) 0.0226(17) 0.0026(14) -0.0006(14) 0.0001(14)
N42A 0.0301(18) 0.0222(17) 0.0167(15) 0.0001(13) -0.0020(13) 0.0016(14)
N57A 0.049(3) 0.037(2) 0.054(3) 0.017(2) 0.006(2) -0.002(2)
N61A 0.037(2) 0.032(2) 0.0240(18) 0.0066(15) -0.0027(15) 0.0036(17)
N62A 0.036(2) 0.047(2) 0.0222(18) 0.0058(17) -0.0085(16) 0.0029(18)
C1A 0.027(2) 0.033(2) 0.029(2) 0.0112(18) -0.0016(17) -0.0050(18)
C2A 0.026(2) 0.036(2) 0.031(2) 0.0100(19) -0.0048(18) -0.0054(18)
C3A 0.034(2) 0.051(3) 0.032(2) 0.014(2) 0.001(2) -0.014(2)
C4A 0.041(3) 0.040(3) 0.050(3) 0.023(2) 0.000(2) -0.007(2)
C5A 0.034(3) 0.035(3) 0.053(3) 0.018(2) -0.005(2) -0.003(2)
C6A 0.035(3) 0.036(3) 0.041(3) 0.010(2) 0.001(2) -0.003(2)
C7A 0.058(4) 0.070(4) 0.070(4) 0.044(4) 0.010(3) 0.001(3)
C11A 0.038(3) 0.036(3) 0.026(2) 0.0030(19) 0.0027(19) 0.005(2)
C12A 0.036(3) 0.057(3) 0.033(3) 0.003(2) 0.006(2) 0.003(2)
C13A 0.030(2) 0.054(3) 0.038(3) 0.010(2) 0.009(2) 0.000(2)
C21A 0.034(2) 0.043(3) 0.033(2) 0.004(2) 0.001(2) -0.005(2)
C22A 0.025(2) 0.053(3) 0.052(3) 0.008(3) 0.003(2) -0.002(2)
C23A 0.033(3) 0.044(3) 0.045(3) 0.007(2) 0.012(2) 0.007(2)
C31A 0.034(2) 0.026(2) 0.025(2) 0.0067(17) 0.0048(18) 0.0050(18)
C32A 0.026(2) 0.027(2) 0.031(2) 0.0060(17) 0.0026(17) 0.0035(17)
C33A 0.044(3) 0.030(2) 0.033(2) 0.0017(19) 0.006(2) 0.006(2)
C34A 0.056(3) 0.034(3) 0.037(3) -0.002(2) 0.005(2) 0.003(2)
C35A 0.044(3) 0.038(3) 0.042(3) -0.002(2) -0.001(2) -0.005(2)
C36A 0.040(3) 0.029(2) 0.035(3) 0.0017(19) 0.008(2) -0.003(2)
C37A 0.086(5) 0.045(3) 0.046(3) -0.010(3) 0.018(3) -0.008(3)
C41A 0.035(2) 0.028(2) 0.027(2) -0.0013(17) -0.0023(18) -0.0032(18)
C42A 0.028(2) 0.032(2) 0.032(2) -0.0029(18) -0.0085(18) 0.0035(18)
C43A 0.033(2) 0.027(2) 0.0205(19) -0.0021(16) -0.0056(17) 0.0072(17)
C51A 0.031(2) 0.025(2) 0.021(2) -0.0009(16) -0.0032(16) -0.0003(17)
C52A 0.025(2) 0.024(2) 0.0189(18) -0.0012(15) 0.0009(15) 0.0048(16)
C53A 0.031(2) 0.0213(19) 0.0218(19) 0.0010(15) -0.0010(16) 0.0035(16)
C54A 0.034(2) 0.025(2) 0.028(2) 0.0040(17) 0.0021(18) 0.0009(17)
C55A 0.043(3) 0.028(2) 0.036(3) 0.0017(19) -0.003(2) -0.007(2)
C56A 0.037(3) 0.036(3) 0.028(2) -0.0007(19) -0.0081(19) -0.003(2)
C57A 0.038(3) 0.030(2) 0.040(3) 0.004(2) 0.003(2) 0.000(2)
C61A 0.034(2) 0.041(3) 0.029(2) 0.007(2) -0.0001(19) 0.007(2)
C62A 0.033(3) 0.055(3) 0.043(3) 0.006(3) -0.005(2) 0.011(2)
C63A 0.045(3) 0.060(4) 0.040(3) 0.003(3) -0.018(2) -0.001(3)
C71A 0.038(2) 0.032(2) 0.020(2) 0.0048(17) -0.0056(18) -0.0032(19)
C72A 0.040(3) 0.041(3) 0.023(2) 0.0052(19) -0.0050(19) 0.008(2)
C73A 0.064(4) 0.055(3) 0.021(2) 0.006(2) -0.008(2) 0.011(3)
C74A 0.090(5) 0.053(3) 0.018(2) -0.001(2) -0.003(3) 0.013(3)
C75A 0.066(4) 0.049(3) 0.024(2) -0.003(2) -0.004(2) 0.012(3)
C76A 0.052(3) 0.038(3) 0.022(2) 0.0027(19) -0.005(2) 0.002(2)
C77A 0.116(6) 0.070(4) 0.026(3) 0.000(3) -0.003(3) 0.027(4)
Cl1 0.0709(19) 0.0639(18) 0.073(2) 0.0201(14) 0.0082(14) -0.0032(13)
Cl2 0.133(4) 0.0330(13) 0.090(2) -0.0129(13) 0.049(3) -0.0004(18)
C1S 0.042(5) 0.040(5) 0.080(7) 0.013(5) 0.015(5) 0.013(4)
Cl1A 0.0709(19) 0.0639(18) 0.073(2) 0.0201(14) 0.0082(14) -0.0032(13)
Cl2A 0.133(4) 0.0330(13) 0.090(2) -0.0129(13) 0.049(3) -0.0004(18)
C1SA 0.042(5) 0.040(5) 0.080(7) 0.013(5) 0.015(5) 0.013(4)
Cl3 0.051(2) 0.153(5) 0.090(3) -0.025(3) 0.005(2) 0.007(2)
Cl4 0.069(3) 0.201(7) 0.144(6) -0.074(5) 0.062(3) -0.039(4)
C2S 0.087(12) 0.18(2) 0.082(15) 0.020(16) 0.063(13) -0.006(13)
Cl3A 0.051(2) 0.153(5) 0.090(3) -0.025(3) 0.005(2) 0.007(2)
Cl4A 0.069(3) 0.201(7) 0.144(6) -0.074(5) 0.062(3) -0.039(4)
C2SA 0.087(12) 0.18(2) 0.082(15) 0.020(16) 0.063(13) -0.006(13)
Cl5 0.098(4) 0.098(4) 0.191(6) 0.029(4) -0.006(4) 0.036(3)
Cl6 0.150(6) 0.163(8) 0.150(6) 0.022(6) -0.047(4) -0.057(6)
C3S 0.066(9) 0.069(9) 0.083(10) -0.003(7) 0.014(7) 0.014(7)
Cl5A 0.098(4) 0.098(4) 0.191(6) 0.029(4) -0.006(4) 0.036(3)
Cl6A 0.150(6) 0.163(8) 0.150(6) 0.022(6) -0.047(4) -0.057(6)
C3SA 0.066(9) 0.069(9) 0.083(10) -0.003(7) 0.014(7) 0.014(7)
Cl7 0.040(11) 0.061(3) 0.067(5) -0.019(3) -0.006(6) 0.021(7)
Cl8 0.070(4) 0.119(6) 0.053(4) -0.024(4) 0.007(3) 0.011(4)
C4S 0.044(15) 0.11(3) 0.058(17) -0.042(16) 0.004(11) -0.008(14)
Cl7A 0.040(11) 0.061(3) 0.067(5) -0.019(3) -0.006(6) 0.021(7)
Cl8A 0.070(4) 0.119(6) 0.053(4) -0.024(4) 0.007(3) 0.011(4)
C4SA 0.044(15) 0.11(3) 0.058(17) -0.042(16) 0.004(11) -0.008(14)

loop_
_atom_type_symbol
_atom_type_description
_atom_type_scat_dispersion_real
_atom_type_scat_dispersion_imag
_atom_type_scat_source
Cl Cl 0.1484 0.1585 'International Tables Vol C Tables 4.2.6.8 and 6.1.1.4'
N N 0.0061 0.0033 'International Tables Vol C Tables 4.2.6.8 and 6.1.1.4'
Ni Ni 0.3393 1.1124 'International Tables Vol C Tables 4.2.6.8 and 6.1.1.4'
H H 0.0000 0.0000 'International Tables Vol C Tables 4.2.6.8 and 6.1.1.4'
C C 0.0033 0.0016 'International Tables Vol C Tables 4.2.6.8 and 6.1.1.4'

loop_
_geom_angle_atom_site_label_1
_geom_angle_atom_site_label_2
_geom_angle_atom_site_label_3
_geom_angle
N1 Ni1 N2 179.14(15)
N1 Ni1 N11 86.86(15)
N1 Ni1 N61 90.54(14)
N2 Ni1 N61 88.63(15)
N11 Ni1 N2 92.88(17)
N11 Ni1 N61 85.91(15)
N21 Ni1 N1 87.52(15)
N21 Ni1 N2 92.77(17)
N21 Ni1 N11 174.22(17)
N21 Ni1 N61 95.46(15)
N41 Ni1 N1 92.03(15)
N41 Ni1 N2 88.79(16)
N41 Ni1 N11 91.22(16)
N41 Ni1 N21 87.66(17)
N41 Ni1 N61 176.04(15)
C1 N1 Ni1 121.4(3)
C1 N1 C31 118.0(4)
C31 N1 Ni1 120.4(3)
C51 N2 Ni1 121.0(4)
C51 N2 C71 118.2(4)
C71 N2 Ni1 120.4(3)
N12 N11 Ni1 121.1(3)
C11 N11 Ni1 127.6(4)
C11 N11 N12 106.2(4)
N11 N12 C2 123.2(4)
N11 N12 C13 110.7(4)
C13 N12 C2 126.1(5)
N22 N21 Ni1 123.1(3)
C21 N21 Ni1 128.4(4)
C21 N21 N22 105.0(4)
N21 N22 C32 122.8(4)
C23 N22 N21 110.9(4)
C23 N22 C32 126.3(5)
N42 N41 Ni1 123.4(3)
C41 N41 Ni1 130.1(3)
C41 N41 N42 105.3(4)
N41 N42 C52 123.4(4)
C43 N42 N41 110.2(4)
C43 N42 C52 126.4(4)
N62 N61 Ni1 122.5(3)
C61 N61 Ni1 126.2(3)
C61 N61 N62 104.7(3)
N61 N62 C72 122.3(4)
C63 N62 N61 111.0(4)
C63 N62 C72 126.3(4)
N1 C1 C2 119.7(4)
N1 C1 C6 124.5(4)
C6 C1 C2 115.7(4)
N12 C2 C1 120.2(4)
C3 C2 N12 117.9(4)
C3 C2 C1 121.6(5)
C2 C3 H3 119.6
C2 C3 C4 120.7(5)
C4 C3 H3 119.6
C3 C4 C5 118.9(5)
C3 C4 C7 120.6(5)
C5 C4 C7 120.5(5)
C4 C5 H5 120.2
C6 C5 C4 119.5(5)
C6 C5 H5 120.2
C1 C6 H6 118.5
C5 C6 C1 123.1(4)
C5 C6 H6 118.5
N7 C7 C4 178.2(8)
N11 C11 H11 124.6
N11 C11 C12 110.8(5)
C12 C11 H11 124.6
C11 C12 H12 127.0
C13 C12 C11 106.0(5)
C13 C12 H12 127.0
N12 C13 C12 106.2(5)
N12 C13 H13 126.9
C12 C13 H13 126.9
N21 C21 H21 124.4
N21 C21 C22 111.2(5)
C22 C21 H21 124.4
C21 C22 H22 127.4
C23 C22 C21 105.1(5)
C23 C22 H22 127.4
N22 C23 C22 107.7(5)
N22 C23 H23 126.2
C22 C23 H23 126.2
N1 C31 C32 122.0(4)
N1 C31 C36 121.2(4)
C32 C31 C36 116.3(4)
C31 C32 N22 121.6(4)
C33 C32 N22 117.3(4)
C33 C32 C31 121.0(4)
C32 C33 H33 119.4
C34 C33 C32 121.2(5)
C34 C33 H33 119.4
C33 C34 C37 120.2(5)
C35 C34 C33 118.3(4)
C35 C34 C37 121.5(5)
C34 C35 H35 119.3
C34 C35 C36 121.4(5)
C36 C35 H35 119.3
C31 C36 H36 119.1
C35 C36 C31 121.8(5)
C35 C36 H36 119.1
C34 C37 H37a 109.5
C34 C37 H37b 109.5
C34 C37 H37c 109.5
H37a C37 H37b 109.5
H37a C37 H37c 109.5
H37b C37 H37c 109.5
N41 C41 H41 123.9
N41 C41 C42 112.3(4)
C42 C41 H41 123.9
C41 C42 H42 128.1
C43 C42 C41 103.7(5)
C43 C42 H42 128.1
N42 C43 C42 108.5(4)
N42 C43 H43 125.7
C42 C43 H43 125.7
N2 C51 C52 122.1(4)
N2 C51 C56 123.0(5)
C56 C51 C52 114.8(5)
N42 C52 C51 123.8(4)
C53 C52 N42 114.5(5)
C53 C52 C51 121.6(5)
C52 C53 H53 119.8
C54 C53 C52 120.4(6)
C54 C53 H53 119.8
C53 C54 C57 118.1(6)
C55 C54 C53 120.1(5)
C55 C54 C57 121.9(5)
C54 C55 H55 120.2
C54 C55 C56 119.6(5)
C56 C55 H55 120.2
C51 C56 H56 118.3
C55 C56 C51 123.5(6)
C55 C56 H56 118.3
N57 C57 C54 175.0(7)
N61 C61 H61 124.1
N61 C61 C62 111.8(4)
C62 C61 H61 124.1
C61 C62 H62 127.5
C63 C62 C61 105.0(4)
C63 C62 H62 127.5
N62 C63 C62 107.6(4)
N62 C63 H63 126.2
C62 C63 H63 126.2
N2 C71 C76 123.5(4)
C72 C71 N2 123.0(4)
C72 C71 C76 113.4(5)
C71 C72 N62 122.0(5)
C73 C72 N62 115.9(4)
C73 C72 C71 122.0(5)
C72 C73 H73 118.6
C72 C73 C74 122.8(5)
C74 C73 H73 118.6
C73 C74 C77 121.5(6)
C75 C74 C73 116.2(6)
C75 C74 C77 122.3(5)
C74 C75 H75 119.1
C76 C75 C74 121.9(5)
C76 C75 H75 119.1
C71 C76 H76 118.2
C75 C76 C71 123.6(5)
C75 C76 H76 118.2
C74 C77 H77a 109.5
C74 C77 H77b 109.5
C74 C77 H77c 109.5
H77a C77 H77b 109.5
H77a C77 H77c 109.5
H77b C77 H77c 109.5
N1A Ni1A N2A 178.62(16)
N1A Ni1A N11A 85.80(15)
N1A Ni1A N21A 86.59(15)
N1A Ni1A N41A 93.14(14)
N1A Ni1A N61A 93.30(15)
N2A Ni1A N11A 92.97(16)
N2A Ni1A N21A 94.66(15)
N2A Ni1A N41A 86.25(14)
N2A Ni1A N61A 87.35(15)
N11A Ni1A N21A 172.10(15)
N11A Ni1A N61A 91.39(15)
N21A Ni1A N61A 86.92(15)
N41A Ni1A N11A 90.82(14)
N41A Ni1A N21A 91.72(14)
N41A Ni1A N61A 173.33(15)
C1A N1A Ni1A 122.2(3)
C1A N1A C31A 116.7(4)
C31A N1A Ni1A 120.9(3)
C51A N2A Ni1A 121.3(3)
C51A N2A C71A 117.2(4)
C71A N2A Ni1A 121.1(3)
N12A N11A Ni1A 122.1(3)
C11A N11A Ni1A 130.4(3)
C11A N11A N12A 105.1(4)
N11A N12A C2A 124.2(4)
C13A N12A N11A 110.2(4)
C13A N12A C2A 125.5(4)
N22A N21A Ni1A 124.2(3)
C21A N21A Ni1A 127.4(3)
C21A N21A N22A 104.7(4)
N21A N22A C32A 122.4(4)
C23A N22A N21A 111.3(4)
C23A N22A C32A 126.3(4)
N42A N41A Ni1A 122.5(3)
C41A N41A Ni1A 129.8(3)
C41A N41A N42A 105.8(3)
N41A N42A C52A 123.7(3)
C43A N42A N41A 110.2(3)
C43A N42A C52A 126.0(4)
N62A N61A Ni1A 122.8(3)
C61A N61A Ni1A 126.8(3)
C61A N61A N62A 105.7(4)
N61A N62A C72A 122.3(4)
C63A N62A N61A 110.4(4)
C63A N62A C72A 127.2(4)
N1A C1A C2A 120.8(4)
N1A C1A C6A 122.8(4)
C2A C1A C6A 116.3(4)
C1A C2A N12A 121.0(4)
C3A C2A N12A 117.5(5)
C3A C2A C1A 121.3(5)
C2A C3A H3A 119.7
C4A C3A C2A 120.6(5)
C4A C3A H3A 119.7
C3A C4A C5A 119.3(5)
C3A C4A C7A 120.4(6)
C5A C4A C7A 120.3(6)
C4A C5A H5A 119.8
C6A C5A C4A 120.4(5)
C6A C5A H5A 119.8
C1A C6A H6A 119.0
C5A C6A C1A 122.0(5)
C5A C6A H6A 119.0
N7A C7A C4A 177.3(9)
N11A C11A H11A 123.7
N11A C11A C12A 112.6(5)
C12A C11A H11A 123.7
C11A C12A H12A 128.2
C13A C12A C11A 103.6(5)
C13A C12A H12A 128.2
N12A C13A C12A 108.5(5)
N12A C13A H13A 125.7
C12A C13A H13A 125.7
N21A C21A H21A 124.2
N21A C21A C22A 111.5(5)
C22A C21A H21A 124.2
C21A C22A H22A 127.4
C23A C22A C21A 105.2(5)
C23A C22A H22A 127.4
N22A C23A C22A 107.3(5)
N22A C23A H23A 126.4
C22A C23A H23A 126.4
N1A C31A C32A 122.4(4)
C36A C31A N1A 121.2(4)
C36A C31A C32A 116.3(4)
C31A C32A N22A 121.3(4)
C33A C32A N22A 118.3(4)
C33A C32A C31A 120.3(4)
C32A C33A H33A 118.8
C34A C33A C32A 122.3(5)
C34A C33A H33A 118.8
C33A C34A C35A 116.4(5)
C33A C34A C37A 122.8(5)
C35A C34A C37A 120.8(5)
C34A C35A H35A 119.0
C36A C35A C34A 122.0(5)
C36A C35A H35A 119.0
C31A C36A H36A 118.7
C35A C36A C31A 122.7(5)
C35A C36A H36A 118.7
C34A C37A H37d 109.5
C34A C37A H37e 109.5
C34A C37A H37f 109.5
H37d C37A H37e 109.5
H37d C37A H37f 109.5
H37e C37A H37f 109.5
N41A C41A H41A 124.6
N41A C41A C42A 110.9(4)
C42A C41A H41A 124.6
C41A C42A H42A 127.4
C43A C42A C41A 105.3(4)
C43A C42A H42A 127.4
N42A C43A C42A 107.9(4)
N42A C43A H43A 126.1
C42A C43A H43A 126.1
N2A C51A C52A 121.0(4)
N2A C51A C56A 123.9(4)
C56A C51A C52A 115.1(4)
N42A C52A C51A 120.7(4)
C53A C52A N42A 116.8(4)
C53A C52A C51A 122.2(4)
C52A C53A H53A 120.0
C52A C53A C54A 120.0(4)
C54A C53A H53A 120.0
C53A C54A C55A 119.2(4)
C53A C54A C57A 119.8(4)
C55A C54A C57A 120.9(4)
C54A C55A H55A 120.0
C56A C55A C54A 120.0(4)
C56A C55A H55A 120.0
C51A C56A H56A 118.4
C55A C56A C51A 123.3(4)
C55A C56A H56A 118.4
N57A C57A C54A 179.3(6)
N61A C61A H61A 124.7
N61A C61A C62A 110.6(5)
C62A C61A H61A 124.7
C61A C62A H62A 127.1
C63A C62A C61A 105.9(5)
C63A C62A H62A 127.1
N62A C63A H63A 126.3
C62A C63A N62A 107.4(5)
C62A C63A H63A 126.3
N2A C71A C72A 122.5(4)
N2A C71A C76A 121.3(4)
C76A C71A C72A 115.9(4)
C71A C72A N62A 121.3(4)
C73A C72A N62A 117.4(4)
C73A C72A C71A 121.2(5)
C72A C73A H73A 119.2
C74A C73A C72A 121.6(5)
C74A C73A H73A 119.2
C73A C74A C77A 121.6(5)
C75A C74A C73A 117.6(5)
C75A C74A C77A 120.7(6)
C74A C75A H75A 119.4
C74A C75A C76A 121.1(5)
C76A C75A H75A 119.4
C71A C76A H76A 118.7
C75A C76A C71A 122.5(5)
C75A C76A H76A 118.7
C74A C77A H77d 109.5
C74A C77A H77e 109.5
C74A C77A H77f 109.5
H77d C77A H77e 109.5
H77d C77A H77f 109.5
H77e C77A H77f 109.5
Cl1 C1S Cl2 116.0(5)
Cl1 C1S H1Sa 108.3
Cl1 C1S H1Sb 108.3
Cl2 C1S H1Sa 108.3
Cl2 C1S H1Sb 108.3
H1Sa C1S H1Sb 107.4
Cl1A C1SA H1Sc 110.1
Cl1A C1SA H1Sd 110.1
Cl2A C1SA Cl1A 108.0(13)
Cl2A C1SA H1Sc 110.1
Cl2A C1SA H1Sd 110.1
H1Sc C1SA H1Sd 108.4
Cl3 C2S H2Sa 108.9
Cl3 C2S H2Sb 108.9
Cl4 C2S Cl3 113.2(10)
Cl4 C2S H2Sa 108.9
Cl4 C2S H2Sb 108.9
H2Sa C2S H2Sb 107.7
Cl3A C2SA H2Sc 109.6
Cl3A C2SA H2Sd 109.6
Cl4A C2SA Cl3A 110.1(15)
Cl4A C2SA H2Sc 109.6
Cl4A C2SA H2Sd 109.6
H2Sc C2SA H2Sd 108.2
Cl5 C3S H3Sa 106.0
Cl5 C3S H3Sb 106.0
Cl6 C3S Cl5 125.2(10)
Cl6 C3S H3Sa 106.0
Cl6 C3S H3Sb 106.0
H3Sa C3S H3Sb 106.3
Cl5A C3SA Cl6A 100.9(11)
Cl5A C3SA H3Sc 111.6
Cl5A C3SA H3Sd 111.6
Cl6A C3SA H3Sc 111.6
Cl6A C3SA H3Sd 111.6
H3Sc C3SA H3Sd 109.4
Cl7 C4S H4Sa 109.3
Cl7 C4S H4Sb 109.3
Cl8 C4S Cl7 111.8(17)
Cl8 C4S H4Sa 109.3
Cl8 C4S H4Sb 109.3
H4Sa C4S H4Sb 107.9
Cl7A C4SA Cl8A 113.6(18)
Cl7A C4SA H4Sc 108.8
Cl7A C4SA H4Sd 108.8
Cl8A C4SA H4Sc 108.8
Cl8A C4SA H4Sd 108.8
H4Sc C4SA H4Sd 107.7

loop_
_geom_bond_atom_site_label_1
_geom_bond_atom_site_label_2
_geom_bond_distance
Ni1 N1 2.070(4)
Ni1 N2 2.082(4)
Ni1 N11 2.073(4)
Ni1 N21 2.067(4)
Ni1 N41 2.059(4)
Ni1 N61 2.084(4)
N1 C1 1.358(6)
N1 C31 1.396(5)
N2 C51 1.358(6)
N2 C71 1.401(7)
N7 C7 1.132(8)
N11 N12 1.351(6)
N11 C11 1.323(6)
N12 C2 1.430(6)
N12 C13 1.370(6)
N21 N22 1.370(6)
N21 C21 1.312(7)
N22 C23 1.341(7)
N22 C32 1.428(6)
N41 N42 1.359(5)
N41 C41 1.324(6)
N42 C43 1.350(6)
N42 C52 1.430(7)
N57 C57 1.154(8)
N61 N62 1.370(5)
N61 C61 1.336(5)
N62 C63 1.348(5)
N62 C72 1.427(6)
C2 C1 1.431(6)
C2 C3 1.375(7)
C3 H3 0.9300
C3 C4 1.396(7)
C4 C5 1.419(7)
C4 C7 1.435(8)
C5 H5 0.9300
C5 C6 1.369(7)
C6 C1 1.411(7)
C6 H6 0.9300
C11 H11 0.9300
C11 C12 1.386(8)
C12 H12 0.9300
C12 C13 1.373(8)
C13 H13 0.9300
C21 H21 0.9300
C21 C22 1.404(9)
C22 H22 0.9300
C22 C23 1.353(9)
C23 H23 0.9300
C32 C31 1.404(7)
C32 C33 1.388(6)
C33 H33 0.9300
C33 C34 1.388(7)
C34 C35 1.370(8)
C34 C37 1.521(7)
C35 H35 0.9300
C35 C36 1.378(6)
C36 C31 1.406(6)
C36 H36 0.9300
C37 H37a 0.9600
C37 H37b 0.9600
C37 H37c 0.9600
C41 H41 0.9300
C41 C42 1.393(6)
C42 H42 0.9300
C42 C43 1.372(7)
C43 H43 0.9300
C52 C51 1.431(8)
C52 C53 1.398(7)
C53 H53 0.9300
C53 C54 1.385(8)
C54 C55 1.384(9)
C54 C57 1.452(8)
C55 H55 0.9300
C55 C56 1.384(7)
C56 C51 1.417(7)
C56 H56 0.9300
C61 H61 0.9300
C61 C62 1.387(6)
C62 H62 0.9300
C62 C63 1.377(7)
C63 H63 0.9300
C72 C71 1.398(7)
C72 C73 1.392(8)
C73 H73 0.9300
C73 C74 1.398(7)
C74 C75 1.375(9)
C74 C77 1.527(9)
C75 H75 0.9300
C75 C76 1.362(9)
C76 C71 1.446(8)
C76 H76 0.9300
C77 H77a 0.9600
C77 H77b 0.9600
C77 H77c 0.9600
Ni1A N1A 2.050(4)
Ni1A N2A 2.057(4)
Ni1A N11A 2.088(4)
Ni1A N21A 2.101(4)
Ni1A N41A 2.082(3)
Ni1A N61A 2.103(4)
N1A C1A 1.361(5)
N1A C31A 1.396(6)
N2A C51A 1.363(6)
N2A C71A 1.392(6)
N7A C7A 1.123(8)
N11A N12A 1.364(5)
N11A C11A 1.328(6)
N12A C2A 1.419(6)
N12A C13A 1.349(6)
N21A N22A 1.361(6)
N21A C21A 1.333(6)
N22A C23A 1.350(6)
N22A C32A 1.427(6)
N41A N42A 1.357(5)
N41A C41A 1.328(6)
N42A C43A 1.354(5)
N42A C52A 1.430(5)
N57A C57A 1.138(6)
N61A N62A 1.371(6)
N61A C61A 1.314(6)
N62A C63A 1.354(7)
N62A C72A 1.432(7)
C2A C1A 1.412(7)
C2A C3A 1.394(6)
C3A H3A 0.9300
C3A C4A 1.385(8)
C4A C5A 1.388(8)
C4A C7A 1.458(8)
C5A H5A 0.9300
C5A C6A 1.382(7)
C6A C1A 1.416(7)
C6A H6A 0.9300
C11A H11A 0.9300
C11A C12A 1.388(7)
C12A H12A 0.9300
C12A C13A 1.381(8)
C13A H13A 0.9300
C21A H21A 0.9300
C21A C22A 1.389(8)
C22A H22A 0.9300
C22A C23A 1.367(8)
C23A H23A 0.9300
C32A C31A 1.419(6)
C32A C33A 1.392(7)
C33A H33A 0.9300
C33A C34A 1.390(8)
C34A C35A 1.392(8)
C34A C37A 1.500(8)
C35A H35A 0.9300
C35A C36A 1.367(7)
C36A C31A 1.385(7)
C36A H36A 0.9300
C37A H37d 0.9600
C37A H37e 0.9600
C37A H37f 0.9600
C41A H41A 0.9300
C41A C42A 1.391(6)
C42A H42A 0.9300
C42A C43A 1.359(7)
C43A H43A 0.9300
C52A C51A 1.432(6)
C52A C53A 1.385(6)
C53A H53A 0.9300
C53A C54A 1.402(6)
C54A C55A 1.410(6)
C54A C57A 1.441(7)
C55A H55A 0.9300
C55A C56A 1.365(7)
C56A C51A 1.422(6)
C56A H56A 0.9300
C61A H61A 0.9300
C61A C62A 1.404(7)
C62A H62A 0.9300
C62A C63A 1.351(9)
C63A H63A 0.9300
C72A C71A 1.408(6)
C72A C73A 1.400(7)
C73A H73A 0.9300
C73A C74A 1.386(8)
C74A C75A 1.384(7)
C74A C77A 1.521(8)
C75A H75A 0.9300
C75A C76A 1.392(7)
C76A C71A 1.395(7)
C76A H76A 0.9300
C77A H77d 0.9600
C77A H77e 0.9600
C77A H77f 0.9600
Cl1 C1S 1.726(9)
Cl2 C1S 1.745(9)
C1S H1Sa 0.9700
C1S H1Sb 0.9700
Cl1A C1SA 1.706(16)
Cl2A C1SA 1.657(16)
C1SA H1Sc 0.9700
C1SA H1Sd 0.9700
Cl3 C2S 1.715(14)
Cl4 C2S 1.698(13)
C2S H2Sa 0.9700
C2S H2Sb 0.9700
Cl3A C2SA 1.710(16)
Cl4A C2SA 1.704(17)
C2SA H2Sc 0.9700
C2SA H2Sd 0.9700
Cl5 C3S 1.713(12)
Cl6 C3S 1.707(13)
C3S H3Sa 0.9700
C3S H3Sb 0.9700
Cl5A C3SA 1.672(16)
Cl6A C3SA 1.740(16)
C3SA H3Sc 0.9700
C3SA H3Sd 0.9700
Cl7 C4S 1.719(16)
Cl8 C4S 1.704(16)
C4S H4Sa 0.9700
C4S H4Sb 0.9700
Cl7A C4SA 1.706(17)
Cl8A C4SA 1.710(17)
C4SA H4Sc 0.9700
C4SA H4Sd 0.9700

loop_
_geom_torsion_atom_site_label_1
_geom_torsion_atom_site_label_2
_geom_torsion_atom_site_label_3
_geom_torsion_atom_site_label_4
_geom_torsion
Ni1 N1 C1 C2 -34.9(5)
Ni1 N1 C1 C6 140.7(4)
Ni1 N1 C31 C32 -34.3(5)
Ni1 N1 C31 C36 137.8(4)
Ni1 N2 C51 C52 -31.3(7)
Ni1 N2 C51 C56 146.5(5)
Ni1 N2 C71 C72 -36.9(6)
Ni1 N2 C71 C76 139.5(4)
Ni1 N11 N12 C2 -23.1(5)
Ni1 N11 N12 C13 156.9(3)
Ni1 N11 C11 C12 -155.1(3)
Ni1 N21 N22 C23 162.4(4)
Ni1 N21 N22 C32 -20.8(6)
Ni1 N21 C21 C22 -159.6(5)
Ni1 N41 N42 C43 167.6(4)
Ni1 N41 N42 C52 -13.6(7)
Ni1 N41 C41 C42 -166.4(4)
Ni1 N61 N62 C63 153.7(3)
Ni1 N61 N62 C72 -33.5(5)
Ni1 N61 C61 C62 -151.8(3)
N1 Ni1 N2 C51 -124(12)
N1 Ni1 N2 C71 49(12)
N1 Ni1 N11 N12 -16.9(3)
N1 Ni1 N11 C11 134.5(4)
N1 Ni1 N21 N22 -15.5(4)
N1 Ni1 N21 C21 140.2(5)
N1 Ni1 N41 N42 162.5(4)
N1 Ni1 N41 C41 -32.5(5)
N1 Ni1 N61 N62 178.0(3)
N1 Ni1 N61 C61 -35.1(4)
N2 Ni1 N1 C1 118(12)
N2 Ni1 N1 C31 -68(12)
N2 Ni1 N11 N12 163.9(3)
N2 Ni1 N11 C11 -44.7(4)
N2 Ni1 N21 N22 163.7(4)
N2 Ni1 N21 C21 -40.6(5)
N2 Ni1 N41 N42 -17.3(4)
N2 Ni1 N41 C41 147.8(5)
N2 Ni1 N61 N62 -2.2(3)
N2 Ni1 N61 C61 144.7(4)
N11 Ni1 N1 C1 45.7(3)
N11 Ni1 N1 C31 -139.7(3)
N11 Ni1 N2 C51 -52.1(4)
N11 Ni1 N2 C71 120.6(4)
N11 Ni1 N21 N22 -28.6(17)
N11 Ni1 N21 C21 127.1(15)
N11 Ni1 N41 N42 75.6(4)
N11 Ni1 N41 C41 -119.4(5)
N11 Ni1 N61 N62 -95.2(3)
N11 Ni1 N61 C61 51.7(4)
N11 N12 C2 C1 50.1(6)
N11 N12 C2 C3 -135.9(5)
N11 N12 C13 C12 0.1(5)
N11 C11 C12 C13 0.4(6)
N12 N11 C11 C12 -0.4(5)
N12 C2 C1 N1 -17.0(6)
N12 C2 C1 C6 167.0(4)
N12 C2 C3 C4 -172.1(5)
N21 Ni1 N1 C1 -133.0(3)
N21 Ni1 N1 C31 41.6(3)
N21 Ni1 N2 C51 126.6(4)
N21 Ni1 N2 C71 -60.6(4)
N21 Ni1 N11 N12 -3.7(17)
N21 Ni1 N11 C11 147.7(14)
N21 Ni1 N41 N42 -110.1(4)
N21 Ni1 N41 C41 54.9(5)
N21 Ni1 N61 N62 90.4(3)
N21 Ni1 N61 C61 -122.7(4)
N21 N22 C23 C22 -2.6(8)
N21 N22 C32 C31 43.7(7)
N21 N22 C32 C33 -139.4(5)
N21 C21 C22 C23 -1.1(8)
N22 N21 C21 C22 -0.5(7)
N22 C32 C31 N1 -12.8(7)
N22 C32 C31 C36 174.7(4)
N22 C32 C33 C34 -174.4(4)
N41 Ni1 N1 C1 -45.5(4)
N41 Ni1 N1 C31 129.2(3)
N41 Ni1 N2 C51 39.0(4)
N41 Ni1 N2 C71 -148.2(4)
N41 Ni1 N11 N12 75.1(3)
N41 Ni1 N11 C11 -133.5(4)
N41 Ni1 N21 N22 -107.6(4)
N41 Ni1 N21 C21 48.1(5)
N41 Ni1 N61 N62 -52(3)
N41 Ni1 N61 C61 95(2)
N41 N42 C43 C42 0.3(7)
N41 N42 C52 C51 36.1(8)
N41 N42 C52 C53 -148.3(5)
N41 C41 C42 C43 -0.4(7)
N42 N41 C41 C42 0.6(6)
N42 C52 C51 N2 -10.6(8)
N42 C52 C51 C56 171.4(5)
N42 C52 C53 C54 -171.8(5)
N61 Ni1 N1 C1 131.5(3)
N61 Ni1 N1 C31 -53.8(3)
N61 Ni1 N2 C51 -138.0(4)
N61 Ni1 N2 C71 34.8(4)
N61 Ni1 N11 N12 -107.6(3)
N61 Ni1 N11 C11 43.7(4)
N61 Ni1 N21 N22 74.8(4)
N61 Ni1 N21 C21 -129.5(5)
N61 Ni1 N41 N42 32(3)
N61 Ni1 N41 C41 -163(2)
N61 N62 C63 C62 -1.1(5)
N61 N62 C72 C71 43.8(6)
N61 N62 C72 C73 -138.1(4)
N61 C61 C62 C63 -0.5(5)
N62 N61 C61 C62 -0.2(5)
N62 C72 C71 N2 -4.5(7)
N62 C72 C71 C76 178.8(4)
N62 C72 C73 C74 -177.3(5)
C1 N1 C31 C32 140.5(4)
C1 N1 C31 C36 -47.4(6)
C1 C2 C3 C4 1.8(8)
C2 N12 C13 C12 -179.9(4)
C2 C3 C4 C5 4.0(8)
C2 C3 C4 C7 -176.9(6)
C3 C2 C1 N1 169.2(5)
C3 C2 C1 C6 -6.8(7)
C3 C4 C5 C6 -4.6(8)
C3 C4 C7 N7 112(24)
C4 C5 C6 C1 -0.7(8)
C5 C4 C7 N7 -69(24)
C5 C6 C1 N1 -169.6(5)
C5 C6 C1 C2 6.2(7)
C7 C4 C5 C6 176.3(5)
C11 N11 N12 C2 -179.8(4)
C11 N11 N12 C13 0.2(5)
C11 C12 C13 N12 -0.3(5)
C13 N12 C2 C1 -129.9(5)
C13 N12 C2 C3 44.1(7)
C21 N21 N22 C23 1.9(6)
C21 N21 N22 C32 178.7(5)
C21 C22 C23 N22 2.2(8)
C23 N22 C32 C31 -140.0(6)
C23 N22 C32 C33 36.8(7)
C31 N1 C1 C2 150.3(4)
C31 N1 C1 C6 -34.1(6)
C31 C32 C33 C34 2.5(7)
C32 N22 C23 C22 -179.3(6)
C32 C33 C34 C35 -1.0(7)
C32 C33 C34 C37 178.5(5)
C33 C32 C31 N1 170.5(4)
C33 C32 C31 C36 -2.0(6)
C33 C34 C35 C36 -0.9(7)
C34 C35 C36 C31 1.4(7)
C35 C36 C31 N1 -172.4(4)
C35 C36 C31 C32 0.1(7)
C37 C34 C35 C36 179.6(5)
C41 N41 N42 C43 -0.6(6)
C41 N41 N42 C52 178.2(5)
C41 C42 C43 N42 0.1(7)
C43 N42 C52 C51 -145.3(6)
C43 N42 C52 C53 30.3(8)
C51 N2 C71 C72 136.1(5)
C51 N2 C71 C76 -47.6(7)
C51 C52 C53 C54 4.0(9)
C52 N42 C43 C42 -178.4(6)
C52 C53 C54 C55 -1.7(9)
C52 C53 C54 C57 177.8(6)
C53 C52 C51 N2 174.0(5)
C53 C52 C51 C56 -4.0(8)
C53 C54 C55 C56 -0.4(10)
C53 C54 C57 N57 8(10)
C54 C55 C56 C51 0.2(10)
C55 C54 C57 N57 -173(9)
C55 C56 C51 N2 -176.1(6)
C55 C56 C51 C52 1.9(9)
C57 C54 C55 C56 -179.8(6)
C61 N61 N62 C63 0.8(5)
C61 N61 N62 C72 173.6(4)
C61 C62 C63 N62 1.0(5)
C63 N62 C72 C71 -144.6(5)
C63 N62 C72 C73 33.5(7)
C71 N2 C51 C52 155.7(5)
C71 N2 C51 C56 -26.4(8)
C71 C72 C73 C74 0.8(8)
C72 N62 C63 C62 -173.5(4)
C72 C73 C74 C75 -2.7(9)
C72 C73 C74 C77 179.8(6)
C73 C72 C71 N2 177.6(5)
C73 C72 C71 C76 0.9(7)
C73 C74 C75 C76 2.9(9)
C74 C75 C76 C71 -1.4(10)
C75 C76 C71 N2 -177.3(5)
C75 C76 C71 C72 -0.6(8)
C77 C74 C75 C76 -179.6(6)
Ni1A N1A C1A C2A -37.6(6)
Ni1A N1A C1A C6A 139.6(4)
Ni1A N1A C31A C32A -38.8(5)
Ni1A N1A C31A C36A 138.0(4)
Ni1A N2A C51A C52A -36.4(6)
Ni1A N2A C51A C56A 140.8(4)
Ni1A N2A C71A C72A -36.7(6)
Ni1A N2A C71A C76A 137.8(4)
Ni1A N11A N12A C2A -17.0(5)
Ni1A N11A N12A C13A 165.1(3)
Ni1A N11A C11A C12A -163.2(3)
Ni1A N21A N22A C23A 159.7(3)
Ni1A N21A N22A C32A -22.9(5)
Ni1A N21A C21A C22A -159.1(3)
Ni1A N41A N42A C43A 165.8(3)
Ni1A N41A N42A C52A -16.0(5)
Ni1A N41A C41A C42A -164.4(3)
Ni1A N61A N62A C63A 157.9(4)
Ni1A N61A N62A C72A -26.1(6)
Ni1A N61A C61A C62A -156.3(4)
N1A Ni1A N2A C51A 110(6)
N1A Ni1A N2A C71A -78(6)
N1A Ni1A N11A N12A -19.0(3)
N1A Ni1A N11A C11A 140.3(4)
N1A Ni1A N21A N22A -12.9(3)
N1A Ni1A N21A C21A 142.2(4)
N1A Ni1A N41A N42A 160.9(3)
N1A Ni1A N41A C41A -37.2(4)
N1A Ni1A N61A N62A 168.1(4)
N1A Ni1A N61A C61A -39.8(4)
N2A Ni1A N1A C1A 73(6)
N2A Ni1A N1A C31A -113(6)
N2A Ni1A N11A N12A 161.7(3)
N2A Ni1A N11A C11A -39.0(4)
N2A Ni1A N21A N22A 166.6(3)
N2A Ni1A N21A C21A -38.4(4)
N2A Ni1A N41A N42A -20.4(3)
N2A Ni1A N41A C41A 141.5(4)
N2A Ni1A N61A N62A -10.6(4)
N2A Ni1A N61A C61A 141.4(4)
N11A Ni1A N1A C1A 45.7(4)
N11A Ni1A N1A C31A -140.5(4)
N11A Ni1A N2A C51A 136.6(3)
N11A Ni1A N2A C71A -51.0(4)
N11A Ni1A N21A N22A -28.5(12)
N11A Ni1A N21A C21A 126.5(10)
N11A Ni1A N41A N42A -113.3(3)
N11A Ni1A N41A C41A 48.6(4)
N11A Ni1A N61A N62A 82.3(4)
N11A Ni1A N61A C61A -125.6(4)
N11A N12A C2A C1A 41.6(6)
N11A N12A C2A C3A -142.8(4)
N11A N12A C13A C12A -0.8(5)
N11A C11A C12A C13A 0.8(6)
N12A N11A C11A C12A -1.3(5)
N12A C2A C1A N1A -11.6(7)
N12A C2A C1A C6A 171.1(4)
N12A C2A C3A C4A -172.5(4)
N21A Ni1A N1A C1A -132.1(4)
N21A Ni1A N1A C31A 41.6(3)
N21A Ni1A N2A C51A -45.4(4)
N21A Ni1A N2A C71A 126.9(4)
N21A Ni1A N11A N12A -3.3(12)
N21A Ni1A N11A C11A 156.0(9)
N21A Ni1A N41A N42A 74.2(3)
N21A Ni1A N41A C41A -123.9(4)
N21A Ni1A N61A N62A -105.5(4)
N21A Ni1A N61A C61A 46.6(4)
N21A N22A C23A C22A 0.2(6)
N21A N22A C32A C31A 40.7(6)
N21A N22A C32A C33A -143.4(4)
N21A C21A C22A C23A 0.4(6)
N22A N21A C21A C22A -0.2(5)
N22A C32A C31A N1A -7.2(6)
N22A C32A C31A C36A 175.8(4)
N22A C32A C33A C34A -175.2(4)
N41A Ni1A N1A C1A 136.3(4)
N41A Ni1A N1A C31A -49.9(3)
N41A Ni1A N2A C51A 46.0(3)
N41A Ni1A N2A C71A -141.6(4)
N41A Ni1A N11A N12A -112.0(3)
N41A Ni1A N11A C11A 47.3(4)
N41A Ni1A N21A N22A 80.2(3)
N41A Ni1A N21A C21A -124.8(4)
N41A Ni1A N61A N62A -27.1(15)
N41A Ni1A N61A C61A 125.0(13)
N41A N42A C43A C42A -0.1(5)
N41A N42A C52A C51A 42.2(6)
N41A N42A C52A C53A -143.1(4)
N41A C41A C42A C43A 0.1(6)
N42A N41A C41A C42A -0.2(5)
N42A C52A C51A N2A -13.1(6)
N42A C52A C51A C56A 169.5(4)
N42A C52A C53A C54A -171.8(4)
N61A Ni1A N1A C1A -45.4(4)
N61A Ni1A N1A C31A 128.3(3)
N61A Ni1A N2A C51A -132.1(4)
N61A Ni1A N2A C71A 40.2(4)
N61A Ni1A N11A N12A 74.3(3)
N61A Ni1A N11A C11A -126.4(4)
N61A Ni1A N21A N22A -106.3(3)
N61A Ni1A N21A C21A 48.7(4)
N61A Ni1A N41A N42A -3.9(15)
N61A Ni1A N41A C41A 158.0(12)
N61A N62A C63A C62A -1.0(7)
N61A N62A C72A C71A 44.3(7)
N61A N62A C72A C73A -138.8(5)
N61A C61A C62A C63A -0.2(7)
N62A N61A C61A C62A -0.4(6)
N62A C72A C71A N2A -9.8(8)
N62A C72A C71A C76A 175.4(5)
N62A C72A C73A C74A -175.0(6)
C1A N1A C31A C32A 135.3(4)
C1A N1A C31A C36A -47.9(6)
C1A C2A C3A C4A 3.2(7)
C2A N12A C13A C12A -178.7(4)
C2A C3A C4A C5A -0.2(7)
C2A C3A C4A C7A 178.7(5)
C3A C2A C1A N1A 173.0(4)
C3A C2A C1A C6A -4.4(6)
C3A C4A C5A C6A -1.4(8)
C3A C4A C7A N7A 17(17)
C4A C5A C6A C1A -0.1(8)
C5A C4A C7A N7A -164(17)
C5A C6A C1A N1A -174.4(5)
C5A C6A C1A C2A 2.9(7)
C7A C4A C5A C6A 179.8(5)
C11A N11A N12A C2A 179.2(4)
C11A N11A N12A C13A 1.3(5)
C11A C12A C13A N12A 0.0(6)
C13A N12A C2A C1A -140.9(5)
C13A N12A C2A C3A 34.8(6)
C21A N21A N22A C23A 0.0(5)
C21A N21A N22A C32A 177.4(4)
C21A C22A C23A N22A -0.3(6)
C23A N22A C32A C31A -142.3(5)
C23A N22A C32A C33A 33.5(7)
C31A N1A C1A C2A 148.4(4)
C31A N1A C1A C6A -34.4(6)
C31A C32A C33A C34A 0.7(7)
C32A N22A C23A C22A -177.1(4)
C32A C33A C34A C35A -0.8(7)
C32A C33A C34A C37A -178.8(5)
C33A C32A C31A N1A 177.0(4)
C33A C32A C31A C36A 0.0(6)
C33A C34A C35A C36A 0.0(8)
C34A C35A C36A C31A 0.8(8)
C35A C36A C31A N1A -177.8(5)
C35A C36A C31A C32A -0.8(7)
C37A C34A C35A C36A 178.0(5)
C41A N41A N42A C43A 0.2(5)
C41A N41A N42A C52A 178.3(4)
C41A C42A C43A N42A 0.0(5)
C43A N42A C52A C51A -140.0(4)
C43A N42A C52A C53A 34.7(6)
C51A N2A C71A C72A 136.0(5)
C51A N2A C71A C76A -49.5(7)
C51A C52A C53A C54A 2.9(6)
C52A N42A C43A C42A -178.2(4)
C52A C53A C54A C55A 0.8(7)
C52A C53A C54A C57A -176.8(4)
C53A C52A C51A N2A 172.5(4)
C53A C52A C51A C56A -4.9(6)
C53A C54A C55A C56A -2.2(7)
C53A C54A C57A N57A -11(59)
C54A C55A C56A C51A -0.1(8)
C55A C54A C57A N57A 171(100)
C55A C56A C51A N2A -173.8(5)
C55A C56A C51A C52A 3.5(7)
C57A C54A C55A C56A 175.4(5)
C61A N61A N62A C63A 0.9(6)
C61A N61A N62A C72A 176.8(4)
C61A C62A C63A N62A 0.7(7)
C63A N62A C72A C71A -140.4(6)
C63A N62A C72A C73A 36.4(8)
C71A N2A C51A C52A 150.9(4)
C71A N2A C51A C56A -31.9(7)
C71A C72A C73A C74A 1.8(9)
C72A N62A C63A C62A -176.7(5)
C72A C73A C74A C75A -1.0(10)
C72A C73A C74A C77A -178.2(7)
C73A C72A C71A N2A 173.5(5)
C73A C72A C71A C76A -1.3(8)
C73A C74A C75A C76A -0.1(10)
C74A C75A C76A C71A 0.6(10)
C75A C76A C71A N2A -174.7(5)
C75A C76A C71A C72A 0.1(8)
C77A C74A C75A C76A 177.0(7)
